data_7123917
loop_
_publ_author_name
'Ivanov, Anton A.'
'Falaise, Cl\'ement'
'Landy, David'
'Haouas, Mohamed'
'Mironov, Yuri V.'
'Shestopalov, Michael A.'
'Cadot, Emmanuel'

_publ_section_title
;
 Tuning the chaotropic effect as an assembly motif through one-electron
 transfer in rhenium cluster
;
_journal_name_full 'Chemical Communications'
_journal_paper_doi 10.1039/C9CC05136H
_journal_year 2019
_chemical_absolute_configuration ad
_chemical_formula_moiety 'C6 N6 Re6 Se8, C48 H56 O40, C48 H48 O40, C48 H52 O40, 24(O)'
_chemical_formula_sum 'C150 H156 N6 O146 Re6 Se8'
_chemical_formula_weight 6127.68
_chemical_properties_physical Moisture-sensitive
_space_group_crystal_system tetragonal
_space_group_IT_number 97
_space_group_name_Hall 'I 4 2'
_space_group_name_H-M_alt 'I 4 2 2'
_symmetry_space_group_name_Hall 'I 4 2'
_symmetry_space_group_name_H-M 'I 4 2 2'
_atom_sites_solution_hydrogens geom
_atom_sites_solution_primary direct
_audit_creation_date 2019-06-26
_audit_creation_method
;
Olex2 1.2
(compiled 2018.05.29 svn.r3508 for OlexSys, GUI svn.r5506)
;
_audit_update_record
;
2019-06-28 deposited with the CCDC.    2019-07-24 downloaded from the CCDC.
;
_cell_angle_alpha 90
_cell_angle_beta 90
_cell_angle_gamma 90
_cell_formula_units_Z 4
_cell_length_a 23.8167(14)
_cell_length_b 23.8167(14)
_cell_length_c 57.132(4)
_cell_measurement_reflns_used 9568
_cell_measurement_temperature 200
_cell_measurement_theta_max 28.29
_cell_measurement_theta_min 2.46
_cell_volume 32407(4)
_computing_cell_refinement 'SAINT v8.37A (Bruker, 2015)'
_computing_data_reduction 'SAINT v8.37A (Bruker, 2015)'
_computing_molecular_graphics 'Olex2 (Dolomanov et al., 2009)'
_computing_publication_material 'Olex2 (Dolomanov et al., 2009)'
_computing_structure_refinement 'ShelXL (Sheldrick, 2015)'
_computing_structure_solution 'ShelXS (Sheldrick, 2008)'
_diffrn_ambient_temperature 200.0
_diffrn_measured_fraction_theta_full 0.993
_diffrn_measured_fraction_theta_max 0.993
_diffrn_measurement_device_type 'Bruker APEX-II CCD'
_diffrn_measurement_method '\f and \w scans'
_diffrn_radiation_type MoK\a
_diffrn_radiation_wavelength 0.71073
_diffrn_reflns_av_R_equivalents 0.0800
_diffrn_reflns_av_unetI/netI 0.0314
_diffrn_reflns_Laue_measured_fraction_full 0.993
_diffrn_reflns_Laue_measured_fraction_max 0.993
_diffrn_reflns_limit_h_max 28
_diffrn_reflns_limit_h_min -28
_diffrn_reflns_limit_k_max 28
_diffrn_reflns_limit_k_min -28
_diffrn_reflns_limit_l_max 68
_diffrn_reflns_limit_l_min -68
_diffrn_reflns_number 282624
_diffrn_reflns_point_group_measured_fraction_full 0.993
_diffrn_reflns_point_group_measured_fraction_max 0.993
_diffrn_reflns_theta_full 25.128
_diffrn_reflns_theta_max 25.128
_diffrn_reflns_theta_min 2.139
_diffrn_standards_number 0
_exptl_absorpt_coefficient_mu 3.211
_exptl_absorpt_correction_T_max 0.7452
_exptl_absorpt_correction_T_min 0.5833
_exptl_absorpt_correction_type multi-scan
_exptl_absorpt_process_details
'SADABS-2016/2 (Bruker,2016/2) was used for absorption correction. wR2(int) was 0.1229 before and 0.0918 after correction. The Ratio of minimum to maximum transmission is 0.7503. The \l/2 correction factor is Not present.'
_exptl_crystal_colour green
_exptl_crystal_density_diffrn 1.256
_exptl_crystal_description plate
_exptl_crystal_F_000 11952
_exptl_crystal_size_max 0.2
_exptl_crystal_size_mid 0.17
_exptl_crystal_size_min 0.17
_refine_diff_density_max 1.861
_refine_diff_density_min -1.583
_refine_diff_density_rms 0.210
_refine_ls_abs_structure_details
;
 Refined as an inversion twin.
;
_refine_ls_abs_structure_Flack -0.021(16)
_refine_ls_extinction_method none
_refine_ls_goodness_of_fit_ref 1.085
_refine_ls_hydrogen_treatment constr
_refine_ls_matrix_type full
_refine_ls_number_parameters 759
_refine_ls_number_reflns 14443
_refine_ls_number_restraints 18
_refine_ls_restrained_S_all 1.086
_refine_ls_R_factor_all 0.0676
_refine_ls_R_factor_gt 0.0497
_refine_ls_shift/su_max 0.001
_refine_ls_shift/su_mean 0.000
_refine_ls_structure_factor_coef Fsqd
_refine_ls_weighting_details 'w=1/[\s^2^(Fo^2^)+(0.0829P)^2^+525.5223P] where P=(Fo^2^+2Fc^2^)/3'
_refine_ls_weighting_scheme calc
_refine_ls_wR_factor_gt 0.1498
_refine_ls_wR_factor_ref 0.1657
_reflns_Friedel_coverage 0.818
_reflns_Friedel_fraction_full 0.994
_reflns_Friedel_fraction_max 0.994
_reflns_number_gt 11917
_reflns_number_total 14443
_reflns_threshold_expression 'I > 2\s(I)'
_cod_data_source_file c9cc05136h2.cif
_cod_data_source_block iaa165_0m
_cod_original_cell_volume 32408(4)
_cod_database_code 7123917
_shelx_shelxl_version_number 2018/3
_shelx_space_group_comment
;
The symmetry employed for this shelxl refinement is uniquely defined
by the following loop, which should always be used as a source of
symmetry information in preference to the above space-group names.
They are only intended as comments.
;
_shelx_estimated_absorpt_t_max 0.611
_shelx_estimated_absorpt_t_min 0.566
_olex2_refinement_description
;
1. Twinned data refinement
 Scales: 1.021(16)
 -0.021(16)
2. Fixed Uiso
 At 1.2 times of:
  All C(H) groups, All C(H,H) groups
3. Uiso/Uaniso restraints and constraints
Uanis(C6C) \\sim Ueq: with sigma of 0.01 and sigma for terminal atoms of 0.02
Uanis(O9W) \\sim Ueq, Uanis(O1W) \\sim Ueq: with sigma of 0.01 and sigma for
terminal atoms of 0.02
4. Others
 Fixed Sof: O7W(0.5) O4W(0.5) O13W(0.25) O9W(0.5) O8W(0.5) O1W(0.5) O2W(0.5)
 O3W(0.5) O12W(0.25) O6W(0.5) O11W(0.5)
5.a Ternary CH refined with riding coordinates:
 C12A(H12A), C9A(H9A), C6A(H6A), C3C(H3C), C1B(H1B), C8A(H8A), C10B(H10B),
 C4A(H4A), C7C(H7C), C3A(H3A), C5B(H5B), C7A(H7A), C10C(H10C), C3B(H3B),
 C2A(H2A), C9B(H9B), C7B(H7B), C8B(H8B), C10A(H10A), C4B(H4B), C4C(H4C),
 C1A(H1A), C1C(H1C), C11C(H11C), C5C(H5C), C2C(H2C), C9C(H9C)
5.b Secondary CH2 refined with riding coordinates:
 C5A(H5Aa,H5Ab), C11A(H11a,H11b), C6C(H6Ca,H6Cb), C12C(H12b,H12c), C12B(H12d,
 H12e), C6B(H6Ba,H6Bb)
;
_olex2_submission_special_instructions 'No special instructions were received'

loop_
_space_group_symop_operation_xyz
'x, y, z'
'-y, x, z'
'-x, -y, z'
'y, -x, z'
'x, -y, -z'
'-x, y, -z'
'y, x, -z'
'-y, -x, -z'
'x+1/2, y+1/2, z+1/2'
'-y+1/2, x+1/2, z+1/2'
'-x+1/2, -y+1/2, z+1/2'
'y+1/2, -x+1/2, z+1/2'
'x+1/2, -y+1/2, -z+1/2'
'-x+1/2, y+1/2, -z+1/2'
'y+1/2, x+1/2, -z+1/2'
'-y+1/2, -x+1/2, -z+1/2'

loop_
_atom_site_label
_atom_site_type_symbol
_atom_site_fract_x
_atom_site_fract_y
_atom_site_fract_z
_atom_site_U_iso_or_equiv
_atom_site_adp_type
_atom_site_occupancy
_atom_site_site_symmetry_order
_atom_site_calc_flag
_atom_site_refinement_flags_posn
_atom_site_refinement_flags_adp
_atom_site_refinement_flags_occupancy
Re1 Re 0.000000 0.000000 0.60086(2) 0.0268(3) Uani 1 4 d S T P
Re3 Re 0.000000 0.000000 0.66603(2) 0.0276(3) Uani 1 4 d S T P
Re2 Re -0.01724(2) -0.07592(2) 0.63343(2) 0.02531(15) Uani 1 1 d . . .
Se1 Se 0.05637(6) -0.08952(6) 0.60219(3) 0.0335(4) Uani 1 1 d . . .
Se2 Se 0.05645(6) -0.08951(6) 0.66467(3) 0.0340(4) Uani 1 1 d . . .
O7A O -0.1579(4) -0.2549(5) 0.61084(18) 0.036(2) Uani 1 1 d . . .
O6A O -0.2520(4) -0.1809(4) 0.60926(17) 0.034(2) Uani 1 1 d . . .
O8A O -0.0770(4) -0.2361(4) 0.57514(15) 0.0256(19) Uani 1 1 d . . .
O5B O 0.1470(4) -0.1975(4) 0.69224(15) 0.027(2) Uani 1 1 d . . .
O4A O -0.2209(4) -0.1117(4) 0.57401(16) 0.028(2) Uani 1 1 d . . .
O6C O 0.1655(5) -0.2415(5) 0.8798(2) 0.052(3) Uani 1 1 d . . .
O8B O 0.1041(4) -0.2580(4) 0.71882(16) 0.031(2) Uani 1 1 d . . .
O1B O 0.3038(4) -0.0990(4) 0.65853(17) 0.032(2) Uani 1 1 d . . .
O10W O -0.0456(4) -0.3138(5) 0.60935(18) 0.039(3) Uani 1 1 d . . .
O9B O -0.0344(4) -0.2466(4) 0.69140(15) 0.028(2) Uani 1 1 d . . .
O7C O 0.0650(5) -0.3052(5) 0.8782(2) 0.060(4) Uani 1 1 d . . .
O2A O -0.2784(5) 0.0172(4) 0.54790(15) 0.035(2) Uani 1 1 d . . .
O5C O 0.1816(4) -0.1647(4) 0.84354(19) 0.038(2) Uani 1 1 d . . .
O6B O 0.1474(4) -0.2822(4) 0.65823(17) 0.033(2) Uani 1 1 d . . .
O2C O 0.2606(6) -0.1664(5) 0.8798(3) 0.065(4) Uani 1 1 d . . .
O7B O 0.0283(4) -0.3028(4) 0.65652(16) 0.034(2) Uani 1 1 d . . .
O1A O -0.2913(4) -0.0710(4) 0.60999(16) 0.032(2) Uani 1 1 d . . .
O3B O 0.2537(4) -0.1071(4) 0.71851(16) 0.034(2) Uani 1 1 d . . .
C12A C -0.0498(6) -0.2851(6) 0.5680(2) 0.030(3) Uani 1 1 d . . .
H12A H -0.079094 -0.314098 0.564675 0.036 Uiso 1 1 calc R . .
C9A C -0.1368(6) -0.2314(6) 0.5705(2) 0.027(3) Uani 1 1 d . . .
H9A H -0.151769 -0.268837 0.565674 0.033 Uiso 1 1 calc R . .
C6A C -0.2376(6) -0.1659(6) 0.5680(2) 0.028(3) Uani 1 1 d . . .
H6A H -0.278686 -0.165830 0.564297 0.034 Uiso 1 1 calc R . .
O9C O 0.0854(4) -0.2670(5) 0.8170(2) 0.046(3) Uani 1 1 d . . .
O5A O -0.2069(4) -0.1856(4) 0.54799(15) 0.034(2) Uani 1 1 d . . .
O2B O 0.2233(4) -0.1908(4) 0.65634(16) 0.032(2) Uani 1 1 d . . .
C3C C 0.2390(7) -0.1614(7) 0.8385(3) 0.047(4) Uani 1 1 d . . .
H3C H 0.252997 -0.200310 0.835601 0.057 Uiso 1 1 calc R . .
O8C O 0.0123(4) -0.2485(4) 0.8432(2) 0.043(3) Uani 1 1 d . . .
C1B C 0.2782(6) -0.0819(6) 0.6986(2) 0.026(3) Uani 1 1 d . . .
H1B H 0.317248 -0.069614 0.702564 0.032 Uiso 1 1 calc R . .
O1C O 0.2953(6) -0.0519(5) 0.8795(3) 0.066(4) Uani 1 1 d . . .
C8A C -0.1640(6) -0.2140(6) 0.5928(2) 0.026(3) Uani 1 1 d . . .
H8A H -0.146658 -0.178016 0.598199 0.031 Uiso 1 1 calc R . .
C10B C 0.0196(5) -0.2693(5) 0.6960(2) 0.023(3) Uani 1 1 d . . .
H10B H 0.015877 -0.309339 0.701100 0.028 Uiso 1 1 calc R . .
C4A C -0.2369(7) -0.0288(6) 0.5512(2) 0.037(4) Uani 1 1 d . . .
H4A H -0.200610 -0.012419 0.556782 0.044 Uiso 1 1 calc R . .
C7C C 0.1553(6) -0.2178(6) 0.8391(3) 0.040(4) Uani 1 1 d . . .
H7C H 0.184463 -0.246208 0.834742 0.048 Uiso 1 1 calc R . .
O3A O -0.2819(7) -0.0789(6) 0.5196(2) 0.066(4) Uani 1 1 d . . .
C3A C -0.2601(6) -0.0669(5) 0.5698(2) 0.026(3) Uani 1 1 d . . .
H3A H -0.296974 -0.082726 0.564585 0.032 Uiso 1 1 calc R . .
C5B C 0.1986(6) -0.1285(6) 0.7150(2) 0.030(3) Uani 1 1 d . . .
H5B H 0.172896 -0.097549 0.709939 0.036 Uiso 1 1 calc R . .
C7A C -0.2267(6) -0.2044(6) 0.5890(2) 0.027(3) Uani 1 1 d . . .
H7A H -0.244784 -0.241582 0.585847 0.032 Uiso 1 1 calc R . .
C10C C 0.0566(7) -0.2858(7) 0.8373(3) 0.042(4) Uani 1 1 d . . .
H10C H 0.040271 -0.323728 0.834122 0.050 Uiso 1 1 calc R . .
C3B C 0.2211(5) -0.1473(6) 0.6742(2) 0.024(3) Uani 1 1 d . . .
H3B H 0.195069 -0.116645 0.669178 0.029 Uiso 1 1 calc R . .
C2A C -0.2670(6) -0.0362(6) 0.5926(2) 0.029(3) Uani 1 1 d . . .
H2A H -0.229747 -0.022088 0.598092 0.035 Uiso 1 1 calc R . .
C9B C 0.0538(6) -0.2664(6) 0.6734(2) 0.027(3) Uani 1 1 d . . .
H9B H 0.054271 -0.227026 0.667368 0.032 Uiso 1 1 calc R . .
O10C O 0.1732(5) -0.2393(5) 0.7875(2) 0.058(3) Uani 1 1 d . . .
C8C C 0.1259(6) -0.2356(6) 0.8620(3) 0.042(4) Uani 1 1 d . . .
C7B C 0.1391(6) -0.2552(6) 0.6994(2) 0.029(3) Uani 1 1 d . . .
H7B H 0.176344 -0.272144 0.703300 0.035 Uiso 1 1 calc R . .
C8B C 0.1138(5) -0.2860(6) 0.6785(2) 0.027(3) Uani 1 1 d . . .
H8B H 0.111685 -0.326629 0.682842 0.033 Uiso 1 1 calc R . .
O3C O 0.2488(6) -0.1296(5) 0.8182(2) 0.061(4) Uani 1 1 d . . .
C2B C 0.2805(6) -0.1230(6) 0.6785(2) 0.026(3) Uani 1 1 d . . .
C10A C -0.1484(6) -0.1892(7) 0.5515(2) 0.032(3) Uani 1 1 d . . .
H10A H -0.133992 -0.151626 0.556496 0.039 Uiso 1 1 calc R . .
O9A O -0.1422(6) -0.2561(6) 0.5197(2) 0.063(4) Uani 1 1 d . . .
C4B C 0.2003(6) -0.1733(5) 0.6965(2) 0.025(3) Uani 1 1 d . . .
H4B H 0.227045 -0.203470 0.701483 0.030 Uiso 1 1 calc R . .
C4C C 0.2712(7) -0.1378(7) 0.8581(4) 0.054(5) Uani 1 1 d . . .
H4C H 0.312055 -0.141444 0.854385 0.065 Uiso 1 1 calc R . .
C11B C 0.0482(6) -0.2352(7) 0.7154(2) 0.035(3) Uani 1 1 d . . .
C1A C -0.3066(6) 0.0134(6) 0.5881(2) 0.028(3) Uani 1 1 d . . .
H1A H -0.344050 -0.002023 0.583443 0.033 Uiso 1 1 calc R . .
C1C C 0.2669(7) -0.0435(7) 0.8396(3) 0.049(5) Uani 1 1 d . . .
H1C H 0.307543 -0.043925 0.835251 0.059 Uiso 1 1 calc R . .
C11C C 0.1117(6) -0.2133(7) 0.8194(3) 0.040(4) Uani 1 1 d . . .
H11C H 0.082722 -0.184947 0.824017 0.049 Uiso 1 1 calc R . .
C5C C 0.2578(7) -0.0751(6) 0.8614(3) 0.046(4) Uani 1 1 d . . .
H5C H 0.217865 -0.070779 0.866547 0.056 Uiso 1 1 calc R . .
C5A C -0.2280(8) -0.0550(7) 0.5276(3) 0.043(4) Uani 1 1 d . . .
H5AA H -0.214775 -0.026304 0.516332 0.051 Uiso 1 1 calc R . .
H5AB H -0.199241 -0.084871 0.528653 0.051 Uiso 1 1 calc R . .
O4C O 0.2878(9) -0.0506(9) 0.7868(4) 0.117(7) Uani 1 1 d . . .
C2C C 0.2311(8) -0.0718(7) 0.8200(3) 0.049(4) Uani 1 1 d . . .
H2C H 0.190632 -0.070790 0.824694 0.059 Uiso 1 1 calc R . .
C11A C -0.1241(8) -0.2034(8) 0.5275(3) 0.048(4) Uani 1 1 d . . .
H11A H -0.135788 -0.174383 0.516079 0.057 Uiso 1 1 calc R . .
H11B H -0.082633 -0.203093 0.528384 0.057 Uiso 1 1 calc R . .
C6C C 0.2367(12) -0.0496(12) 0.7950(5) 0.093(8) Uani 1 1 d . U .
H6CA H 0.212337 -0.072295 0.784636 0.112 Uiso 1 1 calc R . .
H6CB H 0.222757 -0.010462 0.794589 0.112 Uiso 1 1 calc R . .
C12C C 0.1344(8) -0.1984(8) 0.7958(3) 0.056(5) Uani 1 1 d . . .
H12B H 0.102860 -0.195095 0.784622 0.068 Uiso 1 1 calc R . .
H12C H 0.153269 -0.161398 0.796721 0.068 Uiso 1 1 calc R . .
C9C C 0.0953(7) -0.2902(7) 0.8576(3) 0.048(4) Uani 1 1 d . . .
H9C H 0.123546 -0.320150 0.854212 0.057 Uiso 1 1 calc R . .
O4B O 0.2171(6) -0.1945(6) 0.7468(2) 0.066(4) Uani 1 1 d . . .
O10B O 0.0146(5) -0.2934(6) 0.7474(2) 0.060(3) Uani 1 1 d . . .
C12B C 0.0207(7) -0.2376(8) 0.7388(3) 0.047(4) Uani 1 1 d . . .
H12D H 0.043214 -0.215588 0.750130 0.057 Uiso 1 1 calc R . .
H12E H -0.016898 -0.219992 0.737776 0.057 Uiso 1 1 calc R . .
C6B C 0.1796(8) -0.1518(8) 0.7393(3) 0.049(4) Uani 1 1 d . . .
H6BA H 0.179019 -0.120976 0.750891 0.059 Uiso 1 1 calc R . .
H6BB H 0.141103 -0.167283 0.738030 0.059 Uiso 1 1 calc R . .
C2 C -0.0357(5) -0.1614(5) 0.6334(3) 0.033(3) Uani 1 1 d . . .
N2 N -0.0466(5) -0.2082(5) 0.6323(3) 0.043(3) Uani 1 1 d . . .
C1 C 0.000000 0.000000 0.5652(6) 0.060(10) Uani 1 4 d S T P
N1 N 0.000000 0.000000 0.5447(6) 0.14(2) Uani 1 4 d S T P
N3 N 0.000000 0.000000 0.7229(6) 0.106(17) Uani 1 4 d S T P
C3 C 0.000000 0.000000 0.7023(6) 0.068(12) Uani 1 4 d S T P
O5W O 0.1134(6) -0.3307(6) 0.7678(3) 0.070(4) Uani 1 1 d . . .
O7W O 0.0808(11) -0.4382(9) 0.7065(4) 0.054(7) Uani 0.5 1 d . . .
O4W O 0.3147(9) -0.1581(7) 0.7606(4) 0.048(6) Uani 0.5 1 d . . .
O13W O -0.3502(12) 0.000000 0.500000 0.049(8) Uani 0.5 2 d S T P
O9W O -0.0963(12) -0.4173(11) 0.6107(6) 0.074(8) Uani 0.5 1 d . U .
O8W O 0.0425(15) -0.4178(10) 0.6617(5) 0.078(9) Uani 0.5 1 d . . .
O1W O 0.0947(9) -0.4054(10) 0.8939(5) 0.065(8) Uani 0.5 1 d . U .
O2W O 0.4238(15) -0.0808(12) 0.8389(7) 0.094(11) Uani 0.5 1 d . . .
O3W O 0.4015(13) -0.0557(14) 0.7973(6) 0.083(9) Uani 0.5 1 d . . .
O12W O -0.2537(15) -0.2537(15) 0.500000 0.112(18) Uani 0.5 2 d S T P
O6W O -0.008(2) -0.4021(17) 0.7304(6) 0.112(13) Uani 0.5 1 d . . .
O11W O -0.089(4) -0.4426(18) 0.5598(8) 0.21(4) Uani 0.5 1 d . . .

loop_
_atom_site_aniso_label
_atom_site_aniso_U_11
_atom_site_aniso_U_22
_atom_site_aniso_U_33
_atom_site_aniso_U_23
_atom_site_aniso_U_13
_atom_site_aniso_U_12
Re1 0.0282(4) 0.0282(4) 0.0241(5) 0.000 0.000 0.000
Re3 0.0293(4) 0.0293(4) 0.0241(5) 0.000 0.000 0.000
Re2 0.0232(3) 0.0220(3) 0.0308(3) -0.0002(3) 0.0030(2) -0.00029(19)
Se1 0.0313(8) 0.0304(8) 0.0388(9) -0.0045(7) 0.0080(6) 0.0018(6)
Se2 0.0319(8) 0.0316(8) 0.0385(8) 0.0110(7) -0.0020(6) 0.0019(6)
O7A 0.031(6) 0.048(6) 0.030(5) 0.017(5) 0.007(4) 0.002(5)
O6A 0.030(5) 0.038(6) 0.033(5) 0.004(4) 0.013(4) 0.006(4)
O8A 0.024(5) 0.028(5) 0.024(5) 0.000(4) 0.006(4) 0.001(4)
O5B 0.029(5) 0.021(5) 0.030(5) 0.006(4) -0.002(4) 0.005(4)
O4A 0.030(5) 0.029(5) 0.024(5) 0.003(4) 0.001(4) -0.005(4)
O6C 0.045(7) 0.054(8) 0.058(8) 0.028(6) 0.001(6) 0.003(6)
O8B 0.022(5) 0.046(6) 0.026(5) 0.017(4) -0.005(4) -0.002(4)
O1B 0.036(6) 0.026(5) 0.033(5) 0.006(4) 0.004(4) 0.003(4)
O10W 0.042(6) 0.043(6) 0.032(6) 0.010(5) 0.006(5) -0.011(5)
O9B 0.029(5) 0.028(5) 0.026(5) 0.005(4) 0.000(4) 0.000(4)
O7C 0.036(7) 0.057(8) 0.086(9) 0.033(7) 0.023(6) 0.002(6)
O2A 0.055(7) 0.028(5) 0.021(5) 0.000(4) -0.009(4) -0.002(5)
O5C 0.033(6) 0.024(5) 0.057(6) 0.001(5) 0.014(5) 0.007(4)
O6B 0.031(5) 0.030(5) 0.038(6) -0.003(4) 0.010(4) 0.004(4)
O2C 0.074(10) 0.040(7) 0.081(10) 0.029(7) -0.002(8) 0.002(7)
O7B 0.037(6) 0.034(5) 0.030(5) -0.004(4) -0.003(4) -0.003(4)
O1A 0.038(6) 0.036(6) 0.021(5) 0.003(4) 0.009(4) 0.003(5)
O3B 0.053(6) 0.024(5) 0.025(5) 0.005(4) -0.010(4) -0.008(4)
C12A 0.026(8) 0.039(8) 0.026(7) -0.001(6) 0.005(6) 0.000(6)
C9A 0.023(7) 0.026(7) 0.032(8) 0.001(6) 0.000(6) -0.007(6)
C6A 0.025(7) 0.037(8) 0.022(7) -0.001(6) -0.001(5) 0.000(6)
O9C 0.030(6) 0.038(6) 0.071(8) -0.004(5) 0.014(5) 0.001(5)
O5A 0.035(6) 0.045(6) 0.023(5) -0.007(4) -0.001(4) 0.009(5)
O2B 0.032(5) 0.034(5) 0.030(5) -0.005(4) 0.002(4) -0.001(4)
C3C 0.033(9) 0.034(9) 0.075(13) 0.005(8) 0.009(8) 0.000(7)
O8C 0.023(5) 0.038(6) 0.068(7) -0.003(5) 0.016(5) 0.003(4)
C1B 0.026(7) 0.023(7) 0.030(7) 0.002(6) -0.005(5) 0.002(6)
O1C 0.069(9) 0.044(7) 0.085(10) 0.020(7) -0.016(8) 0.007(7)
C8A 0.024(7) 0.028(7) 0.025(7) 0.008(5) 0.004(5) -0.004(6)
C10B 0.020(6) 0.022(6) 0.028(7) 0.008(5) 0.000(5) 0.004(5)
C4A 0.061(10) 0.027(8) 0.023(7) 0.000(6) 0.003(7) 0.000(7)
C7C 0.030(8) 0.030(8) 0.059(10) 0.010(7) 0.016(7) 0.009(6)
O3A 0.093(11) 0.066(9) 0.040(7) -0.018(6) -0.006(7) 0.001(8)
C3A 0.031(7) 0.024(7) 0.024(7) 0.000(5) -0.004(5) -0.002(6)
C5B 0.040(8) 0.024(7) 0.026(7) -0.001(6) 0.000(6) -0.002(6)
C7A 0.029(7) 0.026(7) 0.025(7) 0.000(5) 0.005(6) 0.003(6)
C10C 0.030(8) 0.030(8) 0.064(11) -0.002(7) 0.014(8) 0.003(7)
C3B 0.022(7) 0.028(7) 0.022(7) 0.003(5) -0.002(5) 0.003(5)
C2A 0.036(8) 0.034(8) 0.017(7) 0.006(6) 0.002(5) 0.005(6)
C9B 0.025(7) 0.026(7) 0.029(7) -0.001(6) -0.004(6) 0.005(6)
O10C 0.055(8) 0.050(7) 0.070(8) 0.020(6) 0.023(6) 0.016(6)
C8C 0.034(8) 0.036(8) 0.056(11) 0.021(7) 0.007(7) 0.009(6)
C7B 0.029(7) 0.026(7) 0.033(8) 0.012(6) 0.001(6) 0.008(6)
C8B 0.024(7) 0.025(7) 0.034(8) 0.006(6) 0.003(6) 0.001(5)
O3C 0.066(8) 0.035(7) 0.083(10) 0.008(6) 0.032(7) -0.008(6)
C2B 0.026(7) 0.024(7) 0.028(7) 0.009(5) -0.007(5) -0.002(5)
C10A 0.026(7) 0.044(9) 0.027(7) 0.005(6) 0.002(6) 0.008(6)
O9A 0.059(8) 0.089(10) 0.042(7) -0.024(7) 0.013(6) 0.000(7)
C4B 0.031(7) 0.023(7) 0.020(6) 0.002(5) -0.002(5) -0.003(6)
C4C 0.038(9) 0.038(9) 0.086(14) 0.008(9) 0.010(9) 0.004(7)
C11B 0.036(9) 0.045(9) 0.025(7) -0.003(6) 0.000(6) 0.005(7)
C1A 0.028(7) 0.032(8) 0.023(6) -0.002(6) -0.001(5) -0.001(6)
C1C 0.032(9) 0.032(9) 0.083(13) 0.020(9) 0.004(8) 0.008(7)
C11C 0.024(8) 0.037(9) 0.061(11) 0.005(7) 0.009(7) 0.010(6)
C5C 0.039(8) 0.031(8) 0.069(13) 0.007(8) -0.005(8) 0.000(7)
C5A 0.072(12) 0.031(8) 0.025(8) 0.003(6) 0.008(7) 0.009(8)
O4C 0.114(16) 0.116(16) 0.120(16) 0.049(13) 0.008(13) 0.015(13)
C2C 0.053(11) 0.039(10) 0.057(11) 0.009(8) 0.008(8) -0.006(8)
C11A 0.048(10) 0.071(13) 0.024(8) 0.008(8) 0.006(7) 0.016(9)
C6C 0.097(13) 0.084(12) 0.098(13) 0.038(10) 0.020(11) 0.006(10)
C12C 0.063(12) 0.051(11) 0.055(11) 0.019(9) 0.015(9) 0.019(9)
C9C 0.034(8) 0.039(9) 0.071(12) 0.020(8) 0.022(8) 0.011(7)
O4B 0.092(10) 0.060(8) 0.045(7) 0.027(6) -0.010(7) -0.004(8)
O10B 0.053(8) 0.087(10) 0.041(6) 0.014(7) 0.006(6) 0.000(7)
C12B 0.030(8) 0.080(13) 0.032(8) -0.001(8) 0.001(7) -0.002(8)
C6B 0.069(12) 0.052(10) 0.027(8) 0.001(7) 0.004(8) -0.015(9)
C2 0.030(7) 0.024(7) 0.045(8) -0.001(7) 0.004(7) -0.001(5)
N2 0.055(8) 0.019(6) 0.054(8) 0.000(6) 0.005(7) -0.009(5)
C1 0.069(17) 0.069(17) 0.04(2) 0.000 0.000 0.000
N1 0.19(4) 0.19(4) 0.03(2) 0.000 0.000 0.000
N3 0.14(3) 0.14(3) 0.031(19) 0.000 0.000 0.000
C3 0.09(2) 0.09(2) 0.026(18) 0.000 0.000 0.000
O5W 0.072(10) 0.056(8) 0.080(10) 0.000(7) -0.027(8) 0.010(7)
O7W 0.078(17) 0.034(12) 0.048(14) 0.008(10) -0.042(13) -0.020(12)
O4W 0.038(12) 0.012(9) 0.095(19) 0.008(10) -0.043(11) 0.003(8)
O13W 0.027(16) 0.050(19) 0.07(2) 0.012(17) 0.000 0.000
O9W 0.058(14) 0.037(12) 0.13(2) -0.006(13) 0.049(14) -0.030(11)
O8W 0.13(3) 0.031(13) 0.075(19) 0.000(12) -0.039(18) -0.014(15)
O1W 0.028(11) 0.056(13) 0.111(18) 0.060(13) 0.030(11) 0.027(10)
O2W 0.09(2) 0.038(16) 0.15(3) -0.007(18) 0.03(2) -0.014(16)
O3W 0.060(18) 0.09(2) 0.10(3) 0.002(19) -0.013(17) -0.012(16)
O12W 0.08(2) 0.08(2) 0.17(5) 0.00(3) 0.00(3) -0.01(3)
O6W 0.14(3) 0.11(3) 0.08(2) 0.00(2) 0.01(2) -0.02(3)
O11W 0.44(11) 0.07(3) 0.12(4) -0.04(3) 0.09(5) -0.08(5)

loop_
_atom_type_symbol
_atom_type_description
_atom_type_scat_dispersion_real
_atom_type_scat_dispersion_imag
_atom_type_scat_source
C C 0.0033 0.0016 'International Tables Vol C Tables 4.2.6.8 and 6.1.1.4'
H H 0.0000 0.0000 'International Tables Vol C Tables 4.2.6.8 and 6.1.1.4'
N N 0.0061 0.0033 'International Tables Vol C Tables 4.2.6.8 and 6.1.1.4'
O O 0.0106 0.0060 'International Tables Vol C Tables 4.2.6.8 and 6.1.1.4'
Re Re -1.0185 7.2310 'International Tables Vol C Tables 4.2.6.8 and 6.1.1.4'
Se Se -0.0929 2.2259 'International Tables Vol C Tables 4.2.6.8 and 6.1.1.4'

loop_
_geom_angle_atom_site_label_1
_geom_angle_atom_site_label_2
_geom_angle_atom_site_label_3
_geom_angle
_geom_angle_site_symmetry_1
_geom_angle_site_symmetry_3
Re2 Re1 Re2 59.87(2) 4 .
Re2 Re1 Re2 59.87(2) 2 .
Re2 Re1 Re2 59.87(2) 3 2
Re2 Re1 Re2 89.78(4) 2 4
Re2 Re1 Re2 59.87(2) 3 4
Re2 Re1 Re2 89.78(4) 3 .
Se1 Re1 Re2 58.65(4) 3 3
Se1 Re1 Re2 118.51(5) 3 2
Se1 Re1 Re2 118.51(5) . 4
Se1 Re1 Re2 58.65(4) . .
Se1 Re1 Re2 58.65(4) 2 3
Se1 Re1 Re2 58.65(4) 4 4
Se1 Re1 Re2 118.51(5) 3 .
Se1 Re1 Re2 118.52(5) 4 2
Se1 Re1 Re2 58.65(4) 4 .
Se1 Re1 Re2 58.65(4) . 2
Se1 Re1 Re2 58.65(4) 3 4
Se1 Re1 Re2 58.65(4) 2 2
Se1 Re1 Re2 118.52(5) 2 4
Se1 Re1 Re2 118.51(5) . 3
Se1 Re1 Re2 118.51(5) 2 .
Se1 Re1 Re2 118.51(5) 4 3
Se1 Re1 Se1 89.947(3) 4 3
Se1 Re1 Se1 89.950(3) . 4
Se1 Re1 Se1 89.945(3) . 2
Se1 Re1 Se1 176.52(8) . 3
Se1 Re1 Se1 176.53(8) 2 4
Se1 Re1 Se1 89.947(3) 2 3
C1 Re1 Re2 135.11(2) . 2
C1 Re1 Re2 135.11(2) . .
C1 Re1 Re2 135.11(2) . 4
C1 Re1 Re2 135.11(2) . 3
C1 Re1 Se1 91.74(4) . 4
C1 Re1 Se1 91.74(4) . 2
C1 Re1 Se1 91.74(4) . 3
C1 Re1 Se1 91.74(4) . .
Re2 Re3 Re2 59.85(2) 4 3
Re2 Re3 Re2 89.74(4) 4 2
Re2 Re3 Re2 59.85(2) 2 3
Re2 Re3 Re2 59.85(2) . 2
Re2 Re3 Re2 89.74(4) . 3
Re2 Re3 Re2 59.85(2) . 4
Se2 Re3 Re2 118.46(5) . 3
Se2 Re3 Re2 58.62(4) 2 3
Se2 Re3 Re2 58.66(4) . .
Se2 Re3 Re2 118.46(5) 2 4
Se2 Re3 Re2 118.50(5) 2 .
Se2 Re3 Re2 118.50(5) . 4
Se2 Re3 Re2 58.66(4) 2 2
Se2 Re3 Re2 58.62(4) 4 .
Se2 Re3 Re2 118.50(5) 3 2
Se2 Re3 Re2 58.66(4) 3 3
Se2 Re3 Re2 58.62(4) . 2
Se2 Re3 Re2 58.62(4) 3 4
Se2 Re3 Re2 118.46(5) 4 2
Se2 Re3 Re2 118.50(5) 4 3
Se2 Re3 Re2 58.66(4) 4 4
Se2 Re3 Re2 118.46(5) 3 .
Se2 Re3 Se2 89.947(3) 2 .
Se2 Re3 Se2 176.48(8) 4 2
Se2 Re3 Se2 176.47(8) 3 .
Se2 Re3 Se2 89.946(3) 4 3
Se2 Re3 Se2 89.944(3) 4 .
Se2 Re3 Se2 89.946(3) 2 3
C3 Re3 Re2 135.13(2) . 4
C3 Re3 Re2 135.13(2) . 2
C3 Re3 Re2 135.13(2) . 3
C3 Re3 Re2 135.13(2) . .
C3 Re3 Se2 91.76(4) . 3
C3 Re3 Se2 91.76(4) . 2
C3 Re3 Se2 91.76(4) . 4
C3 Re3 Se2 91.76(4) . .
Re3 Re2 Re1 90.24(3) . .
Re2 Re2 Re1 60.063(11) 2 .
Re2 Re2 Re1 60.062(11) 4 .
Re2 Re2 Re3 60.076(11) 2 .
Re2 Re2 Re3 60.075(11) 4 .
Re2 Re2 Re2 90.0 2 4
Se1 Re2 Re1 58.57(4) 4 .
Se1 Re2 Re1 58.57(4) . .
Se1 Re2 Re3 118.75(4) 4 .
Se1 Re2 Re3 118.76(4) . .
Se1 Re2 Re2 58.69(4) . 2
Se1 Re2 Re2 118.62(4) 4 2
Se1 Re2 Re2 118.62(4) . 4
Se1 Re2 Re2 58.69(4) 4 4
Se1 Re2 Se1 89.85(6) . 4
Se1 Re2 Se2 90.03(5) . .
Se2 Re2 Re1 118.78(4) 4 .
Se2 Re2 Re1 118.72(4) . .
Se2 Re2 Re3 58.58(4) 4 .
Se2 Re2 Re3 58.56(4) . .
Se2 Re2 Re2 58.73(4) 4 4
Se2 Re2 Re2 58.67(4) . 2
Se2 Re2 Re2 118.63(4) . 4
Se2 Re2 Re2 118.65(4) 4 2
Se2 Re2 Se1 90.07(5) 4 4
Se2 Re2 Se1 176.75(5) 4 .
Se2 Re2 Se1 176.69(5) . 4
Se2 Re2 Se2 89.86(7) 4 .
C2 Re2 Re1 134.8(5) . .
C2 Re2 Re3 135.0(5) . .
C2 Re2 Re2 134.4(3) . 2
C2 Re2 Re2 135.6(3) . 4
C2 Re2 Se1 91.1(4) . .
C2 Re2 Se1 92.0(4) . 4
C2 Re2 Se2 91.3(4) . .
C2 Re2 Se2 92.1(4) . 4
Re1 Se1 Re2 62.78(4) . .
Re1 Se1 Re2 62.78(4) . 2
Re2 Se1 Re2 62.62(4) . 2
Re3 Se2 Re2 62.80(4) . 2
Re3 Se2 Re2 62.78(4) . .
Re2 Se2 Re2 62.61(4) 2 .
C12A O8A C9A 117.9(10) . .
C4B O5B C7B 117.0(10) . .
C6A O4A C3A 117.3(10) . .
C7B O8B C11B 115.0(10) . .
C1B O9B C10B 117.6(10) 4 .
C12A O2A C4A 112.5(10) 4 .
C3C O5C C7C 116.2(11) . .
C1B O3B C5B 114.8(10) . .
O8A C12A O2A 113.7(12) . 2
O8A C12A C1A 109.1(11) . 2
O2A C12A C1A 109.9(11) 2 2
O8A C9A C8A 107.0(11) . .
O8A C9A C10A 111.3(11) . .
C8A C9A C10A 110.7(12) . .
O4A C6A O5A 110.8(11) . .
O4A C6A C7A 108.2(11) . .
O5A C6A C7A 109.9(11) . .
C10C O9C C11C 114.4(12) . .
C10A O5A C6A 114.2(10) . .
O5C C3C O3C 111.3(14) . .
O5C C3C C4C 112.1(15) . .
O3C C3C C4C 109.7(14) . .
C10C O8C C1C 118.0(12) . 4
O9B C1B C2B 108.2(10) 2 .
O3B C1B O9B 110.7(11) . 2
O3B C1B C2B 110.6(11) . .
O7A C8A C9A 112.5(12) . .
O7A C8A C7A 107.8(10) . .
C9A C8A C7A 110.3(11) . .
O9B C10B C9B 107.9(10) . .
O9B C10B C11B 109.5(11) . .
C9B C10B C11B 110.5(11) . .
O2A C4A C3A 106.9(12) . .
O2A C4A C5A 106.6(12) . .
C5A C4A C3A 115.7(13) . .
O5C C7C C8C 106.8(13) . .
O5C C7C C11C 111.4(12) . .
C11C C7C C8C 109.4(13) . .
O4A C3A C4A 109.2(11) . .
O4A C3A C2A 106.5(10) . .
C4A C3A C2A 111.0(11) . .
O3B C5B C4B 109.2(11) . .
O3B C5B C6B 105.6(12) . .
C4B C5B C6B 112.3(12) . .
O6A C7A C6A 109.3(11) . .
O6A C7A C8A 111.0(11) . .
C8A C7A C6A 111.5(11) . .
O9C C10C O8C 110.7(13) . .
O9C C10C C9C 111.1(13) . .
O8C C10C C9C 108.8(14) . .
O2B C3B C2B 110.2(10) . .
O2B C3B C4B 108.2(10) . .
C4B C3B C2B 108.8(10) . .
O1A C2A C3A 111.7(12) . .
O1A C2A C1A 108.5(11) . .
C3A C2A C1A 107.2(11) . .
O7B C9B C10B 108.5(11) . .
O7B C9B C8B 109.9(11) . .
C10B C9B C8B 108.7(11) . .
O6C C8C C7C 109.9(13) . .
O6C C8C C9C 111.2(12) . .
C9C C8C C7C 108.4(14) . .
O5B C7B C8B 106.8(10) . .
O8B C7B O5B 110.4(11) . .
O8B C7B C8B 111.4(11) . .
O6B C8B C9B 110.6(11) . .
O6B C8B C7B 112.8(11) . .
C7B C8B C9B 111.8(11) . .
C3C O3C C2C 113.8(13) . .
O1B C2B C1B 111.8(11) . .
O1B C2B C3B 112.9(10) . .
C1B C2B C3B 109.3(11) . .
C9A C10A C11A 115.5(13) . .
O5A C10A C9A 108.8(12) . .
O5A C10A C11A 105.1(12) . .
O5B C4B C5B 112.6(11) . .
O5B C4B C3B 108.5(10) . .
C3B C4B C5B 108.1(11) . .
O2C C4C C3C 112.6(15) . .
O2C C4C C5C 108.5(15) . .
C3C C4C C5C 110.9(15) . .
O8B C11B C10B 107.8(11) . .
O8B C11B C12B 105.5(12) . .
C12B C11B C10B 115.6(13) . .
O10W C1A C12A 111.6(11) 4 4
O10W C1A C2A 109.8(10) 4 .
C12A C1A C2A 111.0(11) 4 .
O8C C1C C5C 108.1(15) 2 .
O8C C1C C2C 110.0(14) 2 .
C5C C1C C2C 107.8(14) . .
O9C C11C C7C 107.8(12) . .
O9C C11C C12C 106.4(14) . .
C12C C11C C7C 115.6(14) . .
O1C C5C C4C 109.0(14) . .
O1C C5C C1C 108.2(14) . .
C1C C5C C4C 111.1(15) . .
O3A C5A C4A 108.4(14) . .
O3C C2C C1C 107.8(14) . .
O3C C2C C6C 103.7(16) . .
C6C C2C C1C 118.2(18) . .
O9A C11A C10A 111.6(14) . .
O4C C6C C2C 114(2) . .
O10C C12C C11C 111.9(14) . .
O7C C9C C10C 110.3(13) . .
O7C C9C C8C 108.8(15) . .
C10C C9C C8C 111.7(13) . .
O10B C12B C11B 112.9(15) . .
O4B C6B C5B 109.9(14) . .
N2 C2 Re2 176.9(16) . .
N1 C1 Re1 180.0 . .
N3 C3 Re3 180.0 . .

loop_
_geom_bond_atom_site_label_1
_geom_bond_atom_site_label_2
_geom_bond_distance
_geom_bond_site_symmetry_2
Re1 Re2 2.6272(9) 3
Re1 Re2 2.6272(9) 2
Re1 Re2 2.6272(9) 4
Re1 Re2 2.6273(9) .
Re1 Se1 2.5209(15) 3
Re1 Se1 2.5209(15) 2
Re1 Se1 2.5208(15) .
Re1 Se1 2.5209(15) 4
Re1 C1 2.04(4) .
Re3 Re2 2.6280(9) .
Re3 Re2 2.6281(9) 2
Re3 Re2 2.6281(9) 3
Re3 Re2 2.6281(9) 4
Re3 Se2 2.5215(15) 3
Re3 Se2 2.5215(15) 2
Re3 Se2 2.5215(15) .
Re3 Se2 2.5215(15) 4
Re3 C3 2.07(3) .
Re2 Re2 2.6222(7) 4
Re2 Re2 2.6221(7) 2
Re2 Se1 2.5229(15) .
Re2 Se1 2.5232(15) 4
Re2 Se2 2.5224(15) 4
Re2 Se2 2.5240(16) .
Re2 C2 2.083(13) .
O7A C8A 1.426(16) .
O6A C7A 1.419(16) .
O8A C12A 1.395(17) .
O8A C9A 1.453(16) .
O5B C7B 1.446(16) .
O5B C4B 1.415(16) .
O4A C6A 1.395(17) .
O4A C3A 1.437(16) .
O6C C8C 1.40(2) .
O8B C7B 1.391(17) .
O8B C11B 1.452(18) .
O1B C2B 1.391(16) .
O10W C1A 1.449(16) 2
O9B C1B 1.419(16) 4
O9B C10B 1.423(15) .
O7C C9C 1.426(19) .
O2A C12A 1.398(16) 4
O2A C4A 1.486(19) .
O5C C3C 1.398(19) .
O5C C7C 1.433(19) .
O6B C8B 1.412(16) .
O2C C4C 1.44(2) .
O7B C9B 1.432(16) .
O1A C2A 1.416(16) .
O3B C1B 1.411(16) .
O3B C5B 1.424(18) .
C12A C1A 1.524(19) 2
C9A C8A 1.488(19) .
C9A C10A 1.507(19) .
C6A O5A 1.436(16) .
C6A C7A 1.535(19) .
O9C C10C 1.423(19) .
O9C C11C 1.43(2) .
O5A C10A 1.411(17) .
O2B C3B 1.455(16) .
C3C O3C 1.41(2) .
C3C C4C 1.47(3) .
O8C C10C 1.419(18) .
O8C C1C 1.414(19) 4
C1B C2B 1.512(19) .
O1C C5C 1.47(2) .
C8A C7A 1.526(18) .
C10B C9B 1.528(18) .
C10B C11B 1.53(2) .
C4A C3A 1.502(19) .
C4A C5A 1.50(2) .
C7C C8C 1.54(2) .
C7C C11C 1.53(2) .
O3A C5A 1.48(2) .
C3A C2A 1.505(19) .
C5B C4B 1.501(18) .
C5B C6B 1.56(2) .
C10C C9C 1.48(3) .
C3B C2B 1.546(18) .
C3B C4B 1.502(17) .
C2A C1A 1.53(2) .
C9B C8B 1.532(18) .
O10C C12C 1.43(2) .
C8C C9C 1.51(2) .
C7B C8B 1.52(2) .
O3C C2C 1.44(2) .
C10A C11A 1.53(2) .
O9A C11A 1.40(2) .
C4C C5C 1.54(2) .
C11B C12B 1.49(2) .
C1C C5C 1.47(2) .
C1C C2C 1.56(3) .
C11C C12C 1.49(2) .
O4C C6C 1.30(3) .
C2C C6C 1.53(3) .
O4B C6B 1.42(2) .
O10B C12B 1.42(2) .
C2 N2 1.145(17) .
C1 N1 1.17(5) .
N3 C3 1.18(5) .
O4W O4W 1.52(5) 15_546

loop_
_twin_individual_id
_twin_individual_mass_fraction_refined
1 1.021(16)
2 -0.021(16)
